data_2242916
loop_
_publ_author_name
'Radtke, Julian'
'Lerner, Hans-Wolfram'
'Bolte, Michael'

_publ_section_title
;
 Polymorphism and pseudosymmetry of
 10,10'-oxybis(9-thia-10-hydro-10-boraanthracene)
;
_journal_coeditor_code LH5900
_journal_issue 5
_journal_name_full 'Acta Crystallographica Section E'
_journal_page_first 690
_journal_page_last 694
_journal_paper_doi 10.1107/S205698901900522X
_journal_volume 75
_journal_year 2019
_chemical_formula_iupac 'C24 H16 B2 O S2'
_chemical_formula_moiety 'C24 H16 B2 O S2'
_chemical_formula_sum 'C24 H16 B2 O S2'
_chemical_formula_weight 406.11
_chemical_name_systematic
;
10,10'-Oxybis(9-thia-10-hydro-10-boraanthracene)
;
_space_group_crystal_system monoclinic
_space_group_IT_number 4
_space_group_name_Hall 'P 2yb'
_space_group_name_H-M_alt 'P 1 21 1'
_symmetry_space_group_name_Hall 'P 2yb'
_symmetry_space_group_name_H-M 'P 1 21 1'
_atom_sites_solution_hydrogens geom
_atom_sites_solution_primary direct
_audit_creation_method SHELXL
_cell_angle_alpha 90
_cell_angle_beta 93.727(6)
_cell_angle_gamma 90
_cell_formula_units_Z 8
_cell_length_a 13.2989(11)
_cell_length_b 12.7097(7)
_cell_length_c 23.3300(16)
_cell_measurement_reflns_used 16197
_cell_measurement_temperature 173(2)
_cell_measurement_theta_max 25.88
_cell_measurement_theta_min 3.32
_cell_volume 3935.0(5)
_computing_cell_refinement
;
X-AREA (Stoe & Cie, 2001)
;
_computing_data_collection
;
X-AREA (Stoe & Cie, 2001)
;
_computing_data_reduction
;
X-AREA (Stoe & Cie, 2001)
;
_computing_molecular_graphics
;
XP in SHELXTL-Plus (Sheldrick, 2008)' and Mercury (Macrae <i>et al.</i>,
 2008)
;
_computing_publication_material
;
SHELXL2014 (Sheldrick, 2015) and publCIF (Westrip, 2010)
;
_computing_structure_refinement
;
SHELXL2014 (Sheldrick, 2015)
;
_computing_structure_solution
;
SHELXS97 (Sheldrick, 2008)
;
_diffrn_ambient_temperature 173(2)
_diffrn_measured_fraction_theta_full 0.997
_diffrn_measured_fraction_theta_max 0.980
_diffrn_measurement_device_type 'Stoe IPDS II two-circle'
_diffrn_measurement_method \w
_diffrn_radiation_type MoK\a
_diffrn_radiation_wavelength 0.71073
_diffrn_reflns_av_unetI/netI 0.0762
_diffrn_reflns_limit_h_max 16
_diffrn_reflns_limit_h_min -16
_diffrn_reflns_limit_k_max 15
_diffrn_reflns_limit_k_min -15
_diffrn_reflns_limit_l_max 28
_diffrn_reflns_limit_l_min -28
_diffrn_reflns_number 48969
_diffrn_reflns_theta_full 25.000
_diffrn_reflns_theta_max 25.925
_diffrn_reflns_theta_min 3.361
_diffrn_source 'Genix 3D I\mS microfocus X-ray source'
_exptl_absorpt_coefficient_mu 0.284
_exptl_absorpt_correction_T_max 1.000
_exptl_absorpt_correction_T_min 0.787
_exptl_absorpt_correction_type multi-scan
_exptl_absorpt_process_details
;
(X-Area; Stoe & Cie, 2001)
;
_exptl_crystal_colour colourless
_exptl_crystal_density_diffrn 1.371
_exptl_crystal_description block
_exptl_crystal_F_000 1680
_exptl_crystal_size_max 0.260
_exptl_crystal_size_mid 0.250
_exptl_crystal_size_min 0.250
_refine_diff_density_max 0.318
_refine_diff_density_min -0.250
_refine_ls_abs_structure_details
;
Flack <i>x</i> determined using 5084 quotients
[(<i>I</i>^+^)-(<i>I</i>^-^)]/[(<i>I</i>^+^)+(<i>I</i>^-^)]
(Parsons <i>et al.</i>, 2013)
;
_refine_ls_abs_structure_Flack 0.28(3)
_refine_ls_extinction_method none
_refine_ls_goodness_of_fit_ref 0.899
_refine_ls_hydrogen_treatment constr
_refine_ls_matrix_type full
_refine_ls_number_parameters 1046
_refine_ls_number_reflns 48969
_refine_ls_number_restraints 1
_refine_ls_restrained_S_all 0.899
_refine_ls_R_factor_all 0.0581
_refine_ls_R_factor_gt 0.0450
_refine_ls_shift/su_max 0.001
_refine_ls_shift/su_mean 0.000
_refine_ls_structure_factor_coef Fsqd
_refine_ls_weighting_details 'w=1/[\s^2^(Fo^2^)+(0.0272P)^2^] where P=(Fo^2^+2Fc^2^)/3'
_refine_ls_weighting_scheme calc
_refine_ls_wR_factor_gt 0.0779
_refine_ls_wR_factor_ref 0.0816
_reflns_number_gt 39838
_reflns_number_total 48969
_reflns_threshold_expression 'I > 2\s(I)'
_cod_data_source_file lh5900sup1.cif
_cod_data_source_block I
_cod_database_code 2242916
_shelx_space_group_comment
;
The symmetry employed for this shelxl refinement is uniquely defined
by the following loop, which should always be used as a source of
symmetry information in preference to the above space-group names.
They are only intended as comments.
;
_shelx_estimated_absorpt_t_min 0.930
_shelx_estimated_absorpt_t_max 0.932

loop_
_space_group_symop_operation_xyz
'x, y, z'
'-x, y+1/2, -z'

loop_
_atom_site_type_symbol
_atom_site_label
_atom_site_fract_x
_atom_site_fract_y
_atom_site_fract_z
_atom_site_U_iso_or_equiv
_atom_site_adp_type
_atom_site_calc_flag
_atom_site_occupancy
S S1A 0.89147(14) 0.21177(14) -0.06026(6) 0.0298(4) Uani d 1
S S2A 0.90496(15) 0.13029(17) 0.31658(7) 0.0455(5) Uani d 1
O O1A 0.8426(3) 0.2439(4) 0.13221(17) 0.0336(11) Uani d 1
B B1A 0.8609(6) 0.2311(6) 0.0747(3) 0.0265(17) Uani d 1
B B2A 0.8614(6) 0.2077(7) 0.1862(3) 0.0274(17) Uani d 1
C C1A 0.9542(5) 0.2799(5) 0.0503(3) 0.0257(15) Uani d 1
C C2A 0.9708(5) 0.2760(5) -0.0082(3) 0.0252(15) Uani d 1
C C3A 1.0560(5) 0.3245(5) -0.0302(3) 0.0312(16) Uani d 1
H H3A 1.0654 0.3228 -0.0702 0.037 Uiso calc 1
C C4A 1.1257(6) 0.3745(6) 0.0075(3) 0.0401(19) Uani d 1
H H4A 1.1838 0.4062 -0.0068 0.048 Uiso calc 1
C C5A 1.1114(6) 0.3785(6) 0.0656(3) 0.0429(19) Uani d 1
H H5A 1.1590 0.4133 0.0911 0.052 Uiso calc 1
C C6A 1.0284(6) 0.3320(6) 0.0861(3) 0.0366(18) Uani d 1
H H6A 1.0201 0.3347 0.1262 0.044 Uiso calc 1
C C11A 0.7812(5) 0.1704(5) 0.0356(3) 0.0258(15) Uani d 1
C C12A 0.7920(5) 0.1584(5) -0.0237(3) 0.0242(15) Uani d 1
C C13A 0.7216(5) 0.1003(5) -0.0577(3) 0.0307(16) Uani d 1
H H13A 0.7299 0.0928 -0.0976 0.037 Uiso calc 1
C C14A 0.6403(6) 0.0536(6) -0.0341(3) 0.0333(17) Uani d 1
H H14A 0.5934 0.0137 -0.0577 0.040 Uiso calc 1
C C15A 0.6268(6) 0.0650(6) 0.0244(3) 0.0399(19) Uani d 1
H H15A 0.5707 0.0337 0.0410 0.048 Uiso calc 1
C C16A 0.6963(6) 0.1224(6) 0.0575(3) 0.0349(17) Uani d 1
H H16A 0.6866 0.1300 0.0973 0.042 Uiso calc 1
C C21A 0.8145(5) 0.2684(6) 0.2350(3) 0.0291(16) Uani d 1
C C22A 0.8274(5) 0.2385(6) 0.2936(3) 0.0341(17) Uani d 1
C C23A 0.7834(6) 0.2916(7) 0.3374(3) 0.048(2) Uani d 1
H H23A 0.7915 0.2669 0.3759 0.058 Uiso calc 1
C C24A 0.7280(6) 0.3800(7) 0.3245(3) 0.050(2) Uani d 1
H H24A 0.6995 0.4186 0.3543 0.059 Uiso calc 1
C C25A 0.7132(6) 0.4136(7) 0.2684(3) 0.048(2) Uani d 1
H H25A 0.6739 0.4746 0.2598 0.058 Uiso calc 1
C C26A 0.7551(6) 0.3594(6) 0.2245(3) 0.0405(19) Uani d 1
H H26A 0.7436 0.3840 0.1862 0.049 Uiso calc 1
C C31A 0.9257(5) 0.1074(6) 0.1989(3) 0.0317(17) Uani d 1
C C32A 0.9480(5) 0.0728(6) 0.2551(3) 0.0385(18) Uani d 1
C C33A 1.0096(6) -0.0163(6) 0.2661(3) 0.047(2) Uani d 1
H H33A 1.0246 -0.0390 0.3045 0.057 Uiso calc 1
C C34A 1.0479(6) -0.0704(6) 0.2214(4) 0.048(2) Uani d 1
H H34A 1.0897 -0.1301 0.2290 0.058 Uiso calc 1
C C35A 1.0260(5) -0.0385(6) 0.1655(3) 0.0402(17) Uani d 1
H H35A 1.0517 -0.0765 0.1346 0.048 Uiso calc 1
C C36A 0.9669(5) 0.0486(5) 0.1548(3) 0.0331(16) Uani d 1
H H36A 0.9531 0.0702 0.1161 0.040 Uiso calc 1
S S1B 0.88729(15) 0.68772(15) 0.17437(7) 0.0365(4) Uani d 1
S S2B 0.89332(14) 0.73517(14) 0.56106(6) 0.0332(4) Uani d 1
O O1B 0.8427(4) 0.7147(5) 0.36589(19) 0.0488(14) Uani d 1
B B1B 0.8557(6) 0.7069(7) 0.3093(3) 0.034(2) Uani d 1
B B2B 0.8564(6) 0.7241(6) 0.4239(3) 0.0273(18) Uani d 1
C C1B 0.8059(5) 0.7855(5) 0.2684(3) 0.0302(16) Uani d 1
C C2B 0.8154(5) 0.7830(6) 0.2089(3) 0.0280(15) Uani d 1
C C3B 0.7685(5) 0.8556(6) 0.1712(3) 0.0380(18) Uani d 1
H H3B 0.7769 0.8516 0.1312 0.046 Uiso calc 1
C C4B 0.7088(6) 0.9345(6) 0.1934(3) 0.050(2) Uani d 1
H H4B 0.6758 0.9841 0.1682 0.060 Uiso calc 1
C C5B 0.6977(6) 0.9405(6) 0.2510(4) 0.048(2) Uani d 1
H H5B 0.6572 0.9943 0.2659 0.057 Uiso calc 1
C C6B 0.7454(5) 0.8684(6) 0.2878(3) 0.0379(18) Uani d 1
H H6B 0.7373 0.8746 0.3278 0.046 Uiso calc 1
C C11B 0.9194(5) 0.6136(6) 0.2870(3) 0.0307(16) Uani d 1
C C12B 0.9361(5) 0.6028(6) 0.2288(3) 0.0299(16) Uani d 1
C C13B 0.9929(6) 0.5182(6) 0.2077(3) 0.042(2) Uani d 1
H H13B 1.0017 0.5115 0.1678 0.050 Uiso calc 1
C C14B 1.0352(6) 0.4457(6) 0.2466(4) 0.047(2) Uani d 1
H H14B 1.0749 0.3899 0.2332 0.056 Uiso calc 1
C C15B 1.0206(6) 0.4534(7) 0.3044(3) 0.049(2) Uani d 1
H H15B 1.0487 0.4022 0.3305 0.059 Uiso calc 1
C C16B 0.9645(6) 0.5363(6) 0.3242(3) 0.042(2) Uani d 1
H H16B 0.9560 0.5415 0.3642 0.050 Uiso calc 1
C C21B 0.9479(5) 0.7871(5) 0.4509(3) 0.0312(16) Uani d 1
C C22B 0.9658(6) 0.7958(5) 0.5104(3) 0.0325(17) Uani d 1
C C23B 1.0491(6) 0.8539(6) 0.5348(3) 0.0416(19) Uani d 1
H H23B 1.0604 0.8593 0.5753 0.050 Uiso calc 1
C C24B 1.1135(7) 0.9023(7) 0.4989(4) 0.054(2) Uani d 1
H H24B 1.1697 0.9410 0.5149 0.065 Uiso calc 1
C C25B 1.0967(7) 0.8947(7) 0.4397(4) 0.052(2) Uani d 1
H H25B 1.1415 0.9284 0.4154 0.062 Uiso calc 1
C C26B 1.0157(6) 0.8390(6) 0.4160(3) 0.0418(19) Uani d 1
H H26B 1.0051 0.8352 0.3754 0.050 Uiso calc 1
C C31B 0.7808(5) 0.6710(5) 0.4614(3) 0.0273(15) Uani d 1
C C32B 0.7926(5) 0.6726(5) 0.5221(3) 0.0256(15) Uani d 1
C C33B 0.7230(6) 0.6218(6) 0.5553(3) 0.0355(17) Uani d 1
H H33B 0.7322 0.6233 0.5960 0.043 Uiso calc 1
C C34B 0.6418(6) 0.5701(6) 0.5294(3) 0.043(2) Uani d 1
H H34B 0.5952 0.5354 0.5522 0.051 Uiso calc 1
C C35B 0.6275(6) 0.5686(6) 0.4695(4) 0.044(2) Uani d 1
H H35B 0.5708 0.5335 0.4516 0.052 Uiso calc 1
C C36B 0.6952(6) 0.6177(6) 0.4365(3) 0.0388(18) Uani d 1
H H36B 0.6843 0.6160 0.3959 0.047 Uiso calc 1
S S1C 0.61092(14) -0.08919(13) 0.43175(7) 0.0313(4) Uani d 1
S S2C 0.61166(15) -0.07447(15) 0.82018(7) 0.0362(4) Uani d 1
O O1C 0.6394(4) -0.0556(4) 0.62671(18) 0.0512(15) Uani d 1
B B1C 0.6362(7) -0.0753(6) 0.5685(3) 0.033(2) Uani d 1
B B2C 0.6316(7) -0.0595(7) 0.6850(3) 0.0325(19) Uani d 1
C C1C 0.7171(5) -0.0266(5) 0.5336(3) 0.0275(15) Uani d 1
C C2C 0.7105(5) -0.0304(5) 0.4736(3) 0.0271(15) Uani d 1
C C3C 0.7844(6) 0.0170(6) 0.4420(3) 0.0341(17) Uani d 1
H H3C 0.7787 0.0148 0.4012 0.041 Uiso calc 1
C C4C 0.8645(6) 0.0663(6) 0.4698(4) 0.044(2) Uani d 1
H H4C 0.9142 0.0985 0.4481 0.053 Uiso calc 1
C C5C 0.8743(6) 0.0702(7) 0.5290(4) 0.046(2) Uani d 1
H H5C 0.9307 0.1041 0.5481 0.056 Uiso calc 1
C C6C 0.8022(6) 0.0247(6) 0.5602(3) 0.0398(19) Uani d 1
H H6C 0.8096 0.0276 0.6009 0.048 Uiso calc 1
C C11C 0.5500(5) -0.1443(5) 0.5403(3) 0.0318(17) Uani d 1
C C12C 0.5356(5) -0.1519(5) 0.4804(3) 0.0312(17) Uani d 1
C C13C 0.4552(6) -0.2107(6) 0.4545(4) 0.046(2) Uani d 1
H H13C 0.4459 -0.2153 0.4138 0.055 Uiso calc 1
C C14C 0.3899(6) -0.2619(7) 0.4892(4) 0.058(3) Uani d 1
H H14C 0.3350 -0.3008 0.4720 0.070 Uiso calc 1
C C15C 0.4034(7) -0.2571(7) 0.5487(4) 0.061(3) Uani d 1
H H15C 0.3598 -0.2944 0.5721 0.073 Uiso calc 1
C C16C 0.4809(7) -0.1974(6) 0.5730(3) 0.043(2) Uani d 1
H H16C 0.4882 -0.1918 0.6137 0.052 Uiso calc 1
C C21C 0.5655(5) 0.0208(5) 0.7130(3) 0.0269(15) Uani d 1
C C22C 0.5540(5) 0.0191(6) 0.7728(3) 0.0268(15) Uani d 1
C C23C 0.4943(6) 0.0924(6) 0.7988(3) 0.0392(19) Uani d 1
H H23C 0.4863 0.0885 0.8389 0.047 Uiso calc 1
C C24C 0.4466(6) 0.1711(6) 0.7663(3) 0.0421(19) Uani d 1
H H24C 0.4063 0.2216 0.7841 0.051 Uiso calc 1
C C25C 0.4575(6) 0.1763(7) 0.7077(3) 0.046(2) Uani d 1
H H25C 0.4243 0.2297 0.6852 0.056 Uiso calc 1
C C26C 0.5166(6) 0.1037(6) 0.6825(3) 0.0379(19) Uani d 1
H H26C 0.5249 0.1096 0.6425 0.045 Uiso calc 1
C C31C 0.6902(5) -0.1460(5) 0.7193(3) 0.0310(16) Uani d 1
C C32C 0.6835(6) -0.1562(6) 0.7788(3) 0.0326(17) Uani d 1
C C33C 0.7360(6) -0.2369(6) 0.8093(3) 0.0399(18) Uani d 1
H H33C 0.7299 -0.2439 0.8495 0.048 Uiso calc 1
C C34C 0.7967(6) -0.3063(6) 0.7813(3) 0.0452(19) Uani d 1
H H34C 0.8324 -0.3602 0.8023 0.054 Uiso calc 1
C C35C 0.8051(5) -0.2969(6) 0.7224(3) 0.0433(19) Uani d 1
H H35C 0.8463 -0.3442 0.7029 0.052 Uiso calc 1
C C36C 0.7533(5) -0.2187(6) 0.6925(3) 0.0387(18) Uani d 1
H H36C 0.7600 -0.2130 0.6524 0.046 Uiso calc 1
S S1D 0.63335(16) 0.46013(16) 0.67962(7) 0.0452(5) Uani d 1
S S2D 0.61249(14) 0.39294(14) 1.06599(7) 0.0303(4) Uani d 1
O O1D 0.6197(4) 0.3876(4) 0.87045(18) 0.0462(14) Uani d 1
B B1D 0.6239(6) 0.4121(7) 0.8135(3) 0.034(2) Uani d 1
B B2D 0.6190(7) 0.3891(6) 0.9298(3) 0.033(2) Uani d 1
C C1D 0.5722(5) 0.5107(6) 0.7887(3) 0.0312(16) Uani d 1
C C2D 0.5717(6) 0.5347(6) 0.7307(3) 0.0344(17) Uani d 1
C C3D 0.5199(6) 0.6228(6) 0.7067(3) 0.0444(19) Uani d 1
H H3D 0.5200 0.6366 0.6667 0.053 Uiso calc 1
C C4D 0.4701(6) 0.6873(7) 0.7412(4) 0.054(2) Uani d 1
H H4D 0.4349 0.7465 0.7251 0.065 Uiso calc 1
C C5D 0.4695(6) 0.6687(7) 0.7998(4) 0.049(2) Uani d 1
H H5D 0.4349 0.7150 0.8236 0.059 Uiso calc 1
C C6D 0.5197(6) 0.5820(6) 0.8230(3) 0.043(2) Uani d 1
H H6D 0.5193 0.5697 0.8632 0.051 Uiso calc 1
C C11D 0.6837(5) 0.3374(6) 0.7754(3) 0.0329(17) Uani d 1
C C12D 0.6906(5) 0.3549(5) 0.7170(3) 0.0316(16) Uani d 1
C C13D 0.7470(6) 0.2852(6) 0.6844(3) 0.048(2) Uani d 1
H H13D 0.7536 0.2982 0.6447 0.057 Uiso calc 1
C C14D 0.7923(6) 0.1980(8) 0.7104(5) 0.062(3) Uani d 1
H H14D 0.8292 0.1506 0.6883 0.075 Uiso calc 1
C C15D 0.7844(6) 0.1798(7) 0.7673(4) 0.065(3) Uani d 1
H H15D 0.8160 0.1196 0.7847 0.078 Uiso calc 1
C C16D 0.7318(6) 0.2466(6) 0.7997(4) 0.050(2) Uani d 1
H H16D 0.7272 0.2322 0.8394 0.060 Uiso calc 1
C C21D 0.7042(5) 0.4460(5) 0.9650(3) 0.0276(15) Uani d 1
C C22D 0.7055(5) 0.4490(5) 1.0250(3) 0.0275(15) Uani d 1
C C23D 0.7831(5) 0.5002(6) 1.0585(3) 0.0340(17) Uani d 1
H H23D 0.7823 0.5019 1.0992 0.041 Uiso calc 1
C C24D 0.8602(6) 0.5480(6) 1.0311(3) 0.042(2) Uani d 1
H H24D 0.9141 0.5806 1.0532 0.051 Uiso calc 1
C C25D 0.8598(6) 0.5488(6) 0.9715(4) 0.045(2) Uani d 1
H H25D 0.9119 0.5838 0.9531 0.054 Uiso calc 1
C C26D 0.7835(6) 0.4986(6) 0.9391(3) 0.0370(18) Uani d 1
H H26D 0.7843 0.4993 0.8984 0.044 Uiso calc 1
C C31D 0.5335(5) 0.3302(5) 0.9571(3) 0.0244(14) Uani d 1
C C32D 0.5271(5) 0.3300(5) 1.0169(3) 0.0276(15) Uani d 1
C C33D 0.4481(6) 0.2760(6) 1.0413(3) 0.0365(18) Uani d 1
H H33D 0.4449 0.2751 1.0818 0.044 Uiso calc 1
C C34D 0.3754(6) 0.2244(6) 1.0073(3) 0.0414(19) Uani d 1
H H34D 0.3224 0.1882 1.0244 0.050 Uiso calc 1
C C35D 0.3796(6) 0.2255(7) 0.9479(3) 0.046(2) Uani d 1
H H35D 0.3294 0.1906 0.9240 0.055 Uiso calc 1
C C36D 0.4572(6) 0.2774(6) 0.9242(3) 0.0390(18) Uani d 1
H H36D 0.4593 0.2777 0.8836 0.047 Uiso calc 1

loop_
_atom_site_aniso_label
_atom_site_aniso_U_11
_atom_site_aniso_U_22
_atom_site_aniso_U_33
_atom_site_aniso_U_12
_atom_site_aniso_U_13
_atom_site_aniso_U_23
S1A 0.0306(10) 0.0384(11) 0.0207(7) -0.0028(8) 0.0032(7) 0.0001(7)
S2A 0.0469(12) 0.0640(13) 0.0254(8) -0.0038(11) 0.0011(8) 0.0113(8)
O1A 0.037(3) 0.040(3) 0.024(2) 0.005(2) 0.0031(19) -0.002(2)
B1A 0.035(4) 0.020(4) 0.025(3) 0.011(4) 0.002(3) 0.006(3)
B2A 0.021(4) 0.032(4) 0.030(4) -0.010(4) 0.004(3) 0.001(3)
C1A 0.032(4) 0.023(4) 0.022(3) 0.003(3) 0.002(3) -0.004(3)
C2A 0.020(4) 0.024(4) 0.031(3) 0.003(3) -0.001(3) 0.001(3)
C3A 0.030(4) 0.030(4) 0.034(3) 0.000(3) 0.002(3) -0.003(3)
C4A 0.028(4) 0.038(4) 0.055(4) -0.004(3) 0.007(3) 0.002(4)
C5A 0.037(4) 0.041(5) 0.049(4) -0.016(4) -0.004(4) -0.007(3)
C6A 0.054(5) 0.032(4) 0.024(3) 0.000(4) 0.001(3) -0.006(3)
C11A 0.030(4) 0.022(4) 0.026(3) 0.004(3) 0.007(3) 0.003(3)
C12A 0.023(4) 0.022(4) 0.028(3) 0.003(3) 0.002(3) 0.003(3)
C13A 0.038(4) 0.029(4) 0.025(3) 0.005(3) 0.000(3) 0.003(3)
C14A 0.028(4) 0.025(4) 0.046(4) -0.001(3) 0.001(3) -0.002(3)
C15A 0.035(4) 0.031(4) 0.056(5) -0.007(4) 0.019(4) -0.003(4)
C16A 0.043(4) 0.031(4) 0.033(3) 0.004(4) 0.018(3) 0.002(3)
C21A 0.020(3) 0.034(4) 0.033(3) -0.005(3) 0.003(3) -0.001(3)
C22A 0.027(4) 0.045(4) 0.031(3) -0.010(4) 0.006(3) -0.002(3)
C23A 0.059(5) 0.061(6) 0.026(3) -0.021(5) 0.013(3) -0.005(3)
C24A 0.054(5) 0.049(5) 0.048(4) -0.017(4) 0.022(4) -0.022(4)
C25A 0.039(5) 0.044(5) 0.064(5) 0.001(4) 0.015(4) -0.012(4)
C26A 0.042(4) 0.050(5) 0.030(3) -0.010(4) 0.005(3) 0.001(3)
C31A 0.030(4) 0.040(4) 0.026(3) -0.010(3) 0.005(3) 0.003(3)
C32A 0.030(4) 0.039(4) 0.046(4) -0.012(4) -0.004(3) 0.011(3)
C33A 0.038(5) 0.046(5) 0.057(5) -0.001(4) -0.004(4) 0.025(4)
C34A 0.029(4) 0.031(4) 0.084(6) 0.000(3) 0.004(4) 0.013(4)
C35A 0.025(4) 0.033(4) 0.063(5) -0.004(3) 0.007(3) 0.005(4)
C36A 0.026(4) 0.032(4) 0.042(4) -0.006(3) 0.004(3) 0.008(3)
S1B 0.0484(12) 0.0391(10) 0.0226(7) 0.0079(10) 0.0063(8) 0.0007(7)
S2B 0.0355(10) 0.0422(11) 0.0218(7) -0.0020(9) 0.0019(7) -0.0033(7)
O1B 0.052(3) 0.069(4) 0.026(2) -0.008(3) 0.005(2) -0.003(2)
B1B 0.028(4) 0.045(5) 0.027(4) -0.015(4) -0.001(3) -0.006(4)
B2B 0.030(4) 0.028(4) 0.024(3) 0.007(4) 0.007(3) 0.000(3)
C1B 0.025(4) 0.032(4) 0.034(3) -0.009(3) 0.007(3) -0.005(3)
C2B 0.026(4) 0.031(4) 0.028(3) -0.008(3) 0.005(3) 0.001(3)
C3B 0.029(4) 0.047(5) 0.039(4) 0.001(4) 0.007(3) 0.011(3)
C4B 0.040(5) 0.044(5) 0.067(5) 0.003(4) 0.013(4) 0.016(4)
C5B 0.031(4) 0.030(5) 0.084(6) 0.001(3) 0.019(4) -0.003(4)
C6B 0.036(4) 0.044(5) 0.035(4) -0.011(4) 0.011(3) -0.014(3)
C11B 0.029(4) 0.036(4) 0.027(3) -0.003(3) -0.005(3) 0.007(3)
C12B 0.024(4) 0.032(4) 0.034(4) -0.003(3) 0.001(3) 0.000(3)
C13B 0.043(5) 0.041(5) 0.042(4) -0.004(4) 0.004(4) -0.002(4)
C14B 0.039(5) 0.031(5) 0.070(5) 0.002(4) -0.001(4) 0.001(4)
C15B 0.048(5) 0.040(5) 0.058(5) -0.003(4) -0.011(4) 0.018(4)
C16B 0.046(5) 0.047(5) 0.032(4) -0.013(4) -0.003(3) 0.007(3)
C21B 0.037(4) 0.027(4) 0.031(3) 0.004(3) 0.006(3) 0.006(3)
C22B 0.032(4) 0.026(4) 0.040(4) 0.006(3) 0.006(3) -0.003(3)
C23B 0.033(4) 0.047(5) 0.043(4) -0.003(4) -0.006(3) -0.015(4)
C24B 0.038(5) 0.041(5) 0.084(6) -0.013(4) 0.007(4) -0.012(4)
C25B 0.046(5) 0.048(5) 0.062(5) -0.008(5) 0.013(4) 0.005(4)
C26B 0.044(5) 0.043(5) 0.040(4) -0.003(4) 0.011(4) 0.007(3)
C31B 0.034(4) 0.022(4) 0.026(3) 0.002(3) -0.001(3) -0.001(3)
C32B 0.026(4) 0.023(4) 0.028(3) -0.001(3) 0.005(3) -0.003(3)
C33B 0.043(4) 0.035(4) 0.029(3) 0.000(4) 0.008(3) 0.000(3)
C34B 0.048(5) 0.031(5) 0.050(5) -0.005(4) 0.016(4) 0.008(3)
C35B 0.039(5) 0.032(4) 0.060(5) -0.007(4) -0.002(4) 0.002(4)
C36B 0.042(4) 0.037(4) 0.037(4) 0.000(4) -0.003(4) 0.002(3)
S1C 0.0368(10) 0.0352(10) 0.0222(7) -0.0077(8) 0.0049(7) -0.0031(7)
S2C 0.0479(12) 0.0405(11) 0.0206(7) 0.0075(9) 0.0053(8) 0.0008(7)
O1C 0.072(4) 0.059(4) 0.024(2) 0.010(3) 0.010(2) 0.001(2)
B1C 0.049(5) 0.035(5) 0.017(3) 0.014(4) 0.013(3) 0.004(3)
B2C 0.036(5) 0.040(5) 0.021(3) -0.007(4) 0.003(3) -0.005(3)
C1C 0.029(4) 0.027(4) 0.027(3) 0.003(3) 0.001(3) 0.000(3)
C2C 0.029(4) 0.024(4) 0.028(3) 0.001(3) 0.002(3) -0.003(3)
C3C 0.038(4) 0.029(4) 0.035(4) -0.003(3) 0.007(3) -0.003(3)
C4C 0.038(5) 0.036(5) 0.058(5) -0.009(4) 0.002(4) 0.006(4)
C5C 0.035(5) 0.041(5) 0.062(5) -0.016(4) -0.012(4) -0.002(4)
C6C 0.045(5) 0.041(5) 0.031(4) 0.002(4) -0.012(3) -0.005(3)
C11C 0.036(4) 0.021(4) 0.040(4) 0.009(3) 0.018(3) 0.010(3)
C12C 0.031(4) 0.025(4) 0.038(4) 0.002(3) 0.005(3) -0.001(3)
C13C 0.042(5) 0.035(4) 0.060(5) -0.005(4) 0.007(4) -0.007(4)
C14C 0.034(5) 0.032(5) 0.109(7) -0.012(4) 0.014(5) -0.011(5)
C15C 0.056(6) 0.035(5) 0.096(7) 0.003(5) 0.039(5) 0.006(5)
C16C 0.051(5) 0.032(4) 0.050(4) 0.005(4) 0.024(4) 0.011(4)
C21C 0.020(3) 0.032(4) 0.029(3) 0.000(3) 0.003(3) 0.000(3)
C22C 0.021(4) 0.033(4) 0.026(3) 0.002(3) -0.001(3) -0.003(3)
C23C 0.043(5) 0.043(5) 0.031(3) 0.007(4) 0.001(3) -0.006(3)
C24C 0.036(4) 0.039(4) 0.051(4) 0.007(4) 0.000(3) -0.011(4)
C25C 0.046(5) 0.037(5) 0.055(4) 0.009(4) -0.005(4) 0.004(4)
C26C 0.041(4) 0.046(5) 0.026(3) 0.001(4) 0.000(3) 0.007(3)
C31C 0.032(4) 0.032(4) 0.029(3) -0.003(3) 0.007(3) -0.009(3)
C32C 0.028(4) 0.031(4) 0.039(4) 0.000(3) 0.005(3) -0.003(3)
C33C 0.038(4) 0.045(5) 0.036(4) 0.001(4) 0.003(3) 0.004(3)
C34C 0.033(4) 0.038(4) 0.064(5) 0.008(4) -0.002(4) 0.006(4)
C35C 0.029(4) 0.039(5) 0.063(5) 0.008(4) 0.010(4) -0.009(4)
C36C 0.035(4) 0.041(5) 0.040(4) -0.004(4) 0.007(3) -0.012(3)
S1D 0.0579(13) 0.0541(13) 0.0248(8) 0.0059(11) 0.0120(8) 0.0061(8)
S2D 0.0324(10) 0.0351(11) 0.0235(8) -0.0040(8) 0.0041(7) 0.0005(7)
O1D 0.050(3) 0.061(3) 0.028(2) -0.010(3) 0.004(2) 0.009(2)
B1D 0.034(5) 0.051(5) 0.016(3) -0.015(4) -0.003(3) -0.001(3)
B2D 0.047(5) 0.031(5) 0.021(3) 0.010(4) 0.002(4) 0.005(3)
C1D 0.023(4) 0.032(4) 0.039(4) -0.003(3) 0.008(3) 0.000(3)
C2D 0.035(4) 0.032(4) 0.037(4) -0.007(3) 0.007(3) 0.007(3)
C3D 0.046(5) 0.036(4) 0.052(4) 0.005(4) 0.004(4) 0.015(4)
C4D 0.032(4) 0.035(5) 0.096(6) 0.000(4) 0.000(4) 0.016(5)
C5D 0.033(4) 0.041(5) 0.074(5) 0.002(4) 0.014(4) -0.013(4)
C6D 0.038(4) 0.045(5) 0.047(4) -0.010(4) 0.013(4) -0.007(4)
C11D 0.023(4) 0.030(4) 0.045(4) -0.004(3) -0.005(3) 0.010(3)
C12D 0.024(4) 0.033(4) 0.038(4) -0.004(3) 0.006(3) -0.003(3)
C13D 0.045(5) 0.050(5) 0.050(5) -0.013(4) 0.011(4) -0.017(4)
C14D 0.035(5) 0.043(5) 0.110(8) 0.007(4) 0.013(5) -0.024(6)
C15D 0.037(5) 0.043(5) 0.116(8) 0.009(4) 0.001(5) 0.006(6)
C16D 0.040(4) 0.040(5) 0.067(5) -0.002(4) -0.010(4) 0.006(4)
C21D 0.026(4) 0.019(3) 0.039(3) 0.006(3) 0.011(3) 0.001(3)
C22D 0.025(4) 0.020(4) 0.039(4) 0.005(3) 0.008(3) 0.001(3)
C23D 0.036(4) 0.031(4) 0.036(4) 0.003(3) 0.005(3) -0.002(3)
C24D 0.036(4) 0.035(5) 0.056(5) 0.000(4) 0.008(4) -0.007(4)
C25D 0.034(4) 0.037(5) 0.065(5) -0.008(4) 0.019(4) 0.000(4)
C26D 0.044(5) 0.032(4) 0.037(4) -0.002(4) 0.013(3) -0.001(3)
C31D 0.024(3) 0.019(3) 0.031(3) 0.001(3) 0.000(3) 0.005(3)
C32D 0.028(4) 0.015(3) 0.040(4) 0.002(3) 0.005(3) -0.002(3)
C33D 0.040(4) 0.036(4) 0.035(4) 0.000(4) 0.012(3) 0.001(3)
C34D 0.030(4) 0.032(4) 0.063(4) -0.007(3) 0.011(4) 0.002(4)
C35D 0.039(5) 0.042(5) 0.055(4) -0.016(4) -0.003(4) -0.008(4)
C36D 0.038(4) 0.037(4) 0.042(4) -0.006(4) -0.006(4) -0.001(3)

loop_
_atom_type_symbol
_atom_type_description
_atom_type_scat_dispersion_real
_atom_type_scat_dispersion_imag
_atom_type_scat_source
C C 0.0033 0.0016 'International Tables Vol C Tables 4.2.6.8 and 6.1.1.4'
H H 0.0000 0.0000 'International Tables Vol C Tables 4.2.6.8 and 6.1.1.4'
B B 0.0013 0.0007 'International Tables Vol C Tables 4.2.6.8 and 6.1.1.4'
S S 0.1246 0.1234 'International Tables Vol C Tables 4.2.6.8 and 6.1.1.4'
O O 0.0106 0.0060 'International Tables Vol C Tables 4.2.6.8 and 6.1.1.4'

loop_
_geom_angle_atom_site_label_1
_geom_angle_atom_site_label_2
_geom_angle_atom_site_label_3
_geom_angle
C12A S1A C2A 106.4(3)
C32A S2A C22A 106.9(3)
B2A O1A B1A 146.0(6)
O1A B1A C1A 120.7(6)
O1A B1A C11A 117.9(6)
C1A B1A C11A 121.4(5)
O1A B2A C21A 117.4(7)
O1A B2A C31A 121.7(6)
C21A B2A C31A 121.0(6)
C2A C1A C6A 116.4(6)
C2A C1A B1A 122.2(6)
C6A C1A B1A 121.3(6)
C1A C2A C3A 121.3(6)
C1A C2A S1A 124.4(5)
C3A C2A S1A 114.3(5)
C4A C3A C2A 119.2(6)
C4A C3A H3A 120.4
C2A C3A H3A 120.4
C5A C4A C3A 120.5(7)
C5A C4A H4A 119.7
C3A C4A H4A 119.7
C6A C5A C4A 119.6(7)
C6A C5A H5A 120.2
C4A C5A H5A 120.2
C5A C6A C1A 122.9(6)
C5A C6A H6A 118.5
C1A C6A H6A 118.5
C16A C11A C12A 116.4(6)
C16A C11A B1A 122.3(6)
C12A C11A B1A 121.3(6)
C13A C12A C11A 120.4(6)
C13A C12A S1A 115.3(5)
C11A C12A S1A 124.3(5)
C14A C13A C12A 121.0(6)
C14A C13A H13A 119.5
C12A C13A H13A 119.5
C13A C14A C15A 119.9(7)
C13A C14A H14A 120.0
C15A C14A H14A 120.0
C16A C15A C14A 118.7(7)
C16A C15A H15A 120.6
C14A C15A H15A 120.6
C15A C16A C11A 123.5(6)
C15A C16A H16A 118.3
C11A C16A H16A 118.3
C26A C21A C22A 114.7(6)
C26A C21A B2A 122.0(6)
C22A C21A B2A 123.3(7)
C23A C22A C21A 123.3(7)
C23A C22A S2A 114.7(6)
C21A C22A S2A 122.0(5)
C24A C23A C22A 119.0(7)
C24A C23A H23A 120.5
C22A C23A H23A 120.5
C23A C24A C25A 120.4(7)
C23A C24A H24A 119.8
C25A C24A H24A 119.8
C24A C25A C26A 120.7(8)
C24A C25A H25A 119.7
C26A C25A H25A 119.7
C25A C26A C21A 121.8(7)
C25A C26A H26A 119.1
C21A C26A H26A 119.1
C32A C31A C36A 116.6(7)
C32A C31A B2A 121.2(6)
C36A C31A B2A 122.1(6)
C31A C32A C33A 120.6(7)
C31A C32A S2A 125.5(6)
C33A C32A S2A 114.0(6)
C34A C33A C32A 120.2(7)
C34A C33A H33A 119.9
C32A C33A H33A 119.9
C33A C34A C35A 120.3(7)
C33A C34A H34A 119.9
C35A C34A H34A 119.9
C36A C35A C34A 119.6(7)
C36A C35A H35A 120.2
C34A C35A H35A 120.2
C35A C36A C31A 122.7(7)
C35A C36A H36A 118.6
C31A C36A H36A 118.6
C12B S1B C2B 106.0(3)
C22B S2B C32B 106.5(3)
B1B O1B B2B 164.8(7)
O1B B1B C1B 119.6(7)
O1B B1B C11B 119.3(7)
C1B B1B C11B 121.1(6)
O1B B2B C31B 118.6(7)
O1B B2B C21B 120.0(6)
C31B B2B C21B 121.3(6)
C2B C1B C6B 115.0(6)
C2B C1B B1B 123.2(6)
C6B C1B B1B 121.7(6)
C3B C2B C1B 123.0(7)
C3B C2B S1B 113.5(5)
C1B C2B S1B 123.6(5)
C2B C3B C4B 118.8(6)
C2B C3B H3B 120.6
C4B C3B H3B 120.6
C5B C4B C3B 120.3(7)
C5B C4B H4B 119.8
C3B C4B H4B 119.8
C4B C5B C6B 120.1(7)
C4B C5B H5B 120.0
C6B C5B H5B 120.0
C5B C6B C1B 122.8(6)
C5B C6B H6B 118.6
C1B C6B H6B 118.6
C12B C11B C16B 116.1(7)
C12B C11B B1B 121.4(6)
C16B C11B B1B 122.5(6)
C11B C12B C13B 122.1(7)
C11B C12B S1B 124.6(5)
C13B C12B S1B 113.3(5)
C14B C13B C12B 118.7(7)
C14B C13B H13B 120.6
C12B C13B H13B 120.6
C15B C14B C13B 121.1(8)
C15B C14B H14B 119.5
C13B C14B H14B 119.5
C14B C15B C16B 119.5(7)
C14B C15B H15B 120.3
C16B C15B H15B 120.3
C15B C16B C11B 122.5(7)
C15B C16B H16B 118.7
C11B C16B H16B 118.7
C22B C21B C26B 117.4(7)
C22B C21B B2B 121.4(6)
C26B C21B B2B 121.2(6)
C21B C22B C23B 121.2(7)
C21B C22B S2B 124.7(6)
C23B C22B S2B 114.1(5)
C24B C23B C22B 119.2(7)
C24B C23B H23B 120.4
C22B C23B H23B 120.4
C23B C24B C25B 120.4(8)
C23B C24B H24B 119.8
C25B C24B H24B 119.8
C26B C25B C24B 120.5(7)
C26B C25B H25B 119.8
C24B C25B H25B 119.8
C25B C26B C21B 121.3(7)
C25B C26B H26B 119.3
C21B C26B H26B 119.3
C32B C31B C36B 116.9(6)
C32B C31B B2B 122.1(6)
C36B C31B B2B 121.0(6)
C33B C32B C31B 120.8(6)
C33B C32B S2B 115.5(5)
C31B C32B S2B 123.7(5)
C34B C33B C32B 120.5(7)
C34B C33B H33B 119.8
C32B C33B H33B 119.8
C33B C34B C35B 119.9(7)
C33B C34B H34B 120.0
C35B C34B H34B 120.0
C36B C35B C34B 120.2(8)
C36B C35B H35B 119.9
C34B C35B H35B 119.9
C35B C36B C31B 121.7(7)
C35B C36B H36B 119.1
C31B C36B H36B 119.1
C12C S1C C2C 105.9(3)
C32C S2C C22C 106.6(3)
B2C O1C B1C 166.0(7)
O1C B1C C1C 118.4(7)
O1C B1C C11C 119.7(6)
C1C B1C C11C 121.9(5)
O1C B2C C21C 119.0(7)
O1C B2C C31C 118.1(7)
C21C B2C C31C 122.9(5)
C2C C1C C6C 116.8(6)
C2C C1C B1C 121.5(6)
C6C C1C B1C 121.7(6)
C1C C2C C3C 120.7(6)
C1C C2C S1C 124.5(5)
C3C C2C S1C 114.8(5)
C4C C3C C2C 120.1(7)
C4C C3C H3C 120.0
C2C C3C H3C 120.0
C3C C4C C5C 120.8(8)
C3C C4C H4C 119.6
C5C C4C H4C 119.6
C6C C5C C4C 119.5(7)
C6C C5C H5C 120.2
C4C C5C H5C 120.2
C5C C6C C1C 122.1(7)
C5C C6C H6C 119.0
C1C C6C H6C 119.0
C12C C11C C16C 117.2(7)
C12C C11C B1C 120.7(6)
C16C C11C B1C 122.0(7)
C11C C12C C13C 121.0(7)
C11C C12C S1C 124.6(5)
C13C C12C S1C 114.4(6)
C14C C13C C12C 119.0(8)
C14C C13C H13C 120.5
C12C C13C H13C 120.5
C13C C14C C15C 121.2(8)
C13C C14C H14C 119.4
C15C C14C H14C 119.4
C16C C15C C14C 118.9(8)
C16C C15C H15C 120.6
C14C C15C H15C 120.6
C15C C16C C11C 122.7(8)
C15C C16C H16C 118.7
C11C C16C H16C 118.7
C26C C21C C22C 115.8(6)
C26C C21C B2C 123.1(6)
C22C C21C B2C 121.1(6)
C23C C22C C21C 121.5(6)
C23C C22C S2C 114.6(5)
C21C C22C S2C 123.9(5)
C24C C23C C22C 120.0(7)
C24C C23C H23C 120.0
C22C C23C H23C 120.0
C23C C24C C25C 120.1(7)
C23C C24C H24C 120.0
C25C C24C H24C 120.0
C26C C25C C24C 119.4(7)
C26C C25C H25C 120.3
C24C C25C H25C 120.3
C25C C26C C21C 123.1(6)
C25C C26C H26C 118.4
C21C C26C H26C 118.4
C32C C31C C36C 116.9(7)
C32C C31C B2C 121.1(6)
C36C C31C B2C 122.0(6)
C31C C32C C33C 120.5(6)
C31C C32C S2C 124.4(6)
C33C C32C S2C 115.1(5)
C34C C33C C32C 120.6(6)
C34C C33C H33C 119.7
C32C C33C H33C 119.7
C33C C34C C35C 119.8(7)
C33C C34C H34C 120.1
C35C C34C H34C 120.1
C36C C35C C34C 119.6(7)
C36C C35C H35C 120.2
C34C C35C H35C 120.2
C35C C36C C31C 122.7(7)
C35C C36C H36C 118.7
C31C C36C H36C 118.7
C12D S1D C2D 106.4(3)
C32D S2D C22D 106.1(3)
B1D O1D B2D 165.9(7)
O1D B1D C1D 120.6(7)
O1D B1D C11D 118.0(7)
C1D B1D C11D 121.4(6)
O1D B2D C31D 117.4(7)
O1D B2D C21D 119.2(7)
C31D B2D C21D 123.3(6)
C2D C1D C6D 116.0(7)
C2D C1D B1D 121.6(6)
C6D C1D B1D 122.4(6)
C1D C2D C3D 122.1(7)
C1D C2D S1D 124.6(6)
C3D C2D S1D 113.3(5)
C4D C3D C2D 119.4(7)
C4D C3D H3D 120.3
C2D C3D H3D 120.3
C3D C4D C5D 121.1(8)
C3D C4D H4D 119.5
C5D C4D H4D 119.5
C6D C5D C4D 119.4(7)
C6D C5D H5D 120.3
C4D C5D H5D 120.3
C5D C6D C1D 122.0(7)
C5D C6D H6D 119.0
C1D C6D H6D 119.0
C12D C11D C16D 117.6(7)
C12D C11D B1D 122.1(6)
C16D C11D B1D 120.3(7)
C11D C12D C13D 119.9(7)
C11D C12D S1D 123.9(5)
C13D C12D S1D 116.2(5)
C14D C13D C12D 119.8(7)
C14D C13D H13D 120.1
C12D C13D H13D 120.1
C15D C14D C13D 120.5(8)
C15D C14D H14D 119.8
C13D C14D H14D 119.8
C14D C15D C16D 120.7(9)
C14D C15D H15D 119.6
C16D C15D H15D 119.6
C15D C16D C11D 121.4(8)
C15D C16D H16D 119.3
C11D C16D H16D 119.3
C22D C21D C26D 116.9(7)
C22D C21D B2D 120.5(6)
C26D C21D B2D 122.6(6)
C21D C22D C23D 121.9(6)
C21D C22D S2D 124.7(5)
C23D C22D S2D 113.5(5)
C24D C23D C22D 118.8(7)
C24D C23D H23D 120.6
C22D C23D H23D 120.6
C23D C24D C25D 120.8(8)
C23D C24D H24D 119.6
C25D C24D H24D 119.6
C26D C25D C24D 120.0(7)
C26D C25D H25D 120.0
C24D C25D H25D 120.0
C25D C26D C21D 121.7(7)
C25D C26D H26D 119.2
C21D C26D H26D 119.2
C36D C31D C32D 117.0(6)
C36D C31D B2D 122.5(6)
C32D C31D B2D 120.5(6)
C31D C32D C33D 119.9(7)
C31D C32D S2D 124.8(5)
C33D C32D S2D 115.3(5)
C34D C33D C32D 121.0(7)
C34D C33D H33D 119.5
C32D C33D H33D 119.5
C33D C34D C35D 119.8(7)
C33D C34D H34D 120.1
C35D C34D H34D 120.1
C36D C35D C34D 119.1(7)
C36D C35D H35D 120.5
C34D C35D H35D 120.5
C35D C36D C31D 123.2(7)
C35D C36D H36D 118.4
C31D C36D H36D 118.4

loop_
_geom_bond_atom_site_label_1
_geom_bond_atom_site_label_2
_geom_bond_distance
S1A C12A 1.756(6)
S1A C2A 1.757(7)
S2A C32A 1.739(8)
S2A C22A 1.781(8)
O1A B2A 1.349(8)
O1A B1A 1.388(8)
B1A C1A 1.530(10)
B1A C11A 1.557(10)
B2A C21A 1.542(10)
B2A C31A 1.552(11)
C1A C2A 1.397(8)
C1A C6A 1.416(10)
C2A C3A 1.414(10)
C3A C4A 1.390(10)
C3A H3A 0.9500
C4A C5A 1.382(9)
C4A H4A 0.9500
C5A C6A 1.366(10)
C5A H5A 0.9500
C6A H6A 0.9500
C11A C16A 1.407(9)
C11A C12A 1.411(8)
C12A C13A 1.397(9)
C13A C14A 1.379(10)
C13A H13A 0.9500
C14A C15A 1.395(10)
C14A H14A 0.9500
C15A C16A 1.376(11)
C15A H15A 0.9500
C16A H16A 0.9500
C21A C26A 1.413(10)
C21A C22A 1.417(9)
C22A C23A 1.387(9)
C23A C24A 1.366(11)
C23A H23A 0.9500
C24A C25A 1.378(11)
C24A H24A 0.9500
C25A C26A 1.380(10)
C25A H25A 0.9500
C26A H26A 0.9500
C31A C32A 1.398(9)
C31A C36A 1.410(9)
C32A C33A 1.411(10)
C33A C34A 1.375(11)
C33A H33A 0.9500
C34A C35A 1.377(10)
C34A H34A 0.9500
C35A C36A 1.371(9)
C35A H35A 0.9500
C36A H36A 0.9500
S1B C12B 1.758(7)
S1B C2B 1.770(7)
S2B C22B 1.752(7)
S2B C32B 1.759(7)
O1B B1B 1.346(8)
O1B B2B 1.358(8)
B1B C1B 1.506(11)
B1B C11B 1.567(11)
B2B C31B 1.534(10)
B2B C21B 1.555(11)
C1B C2B 1.401(8)
C1B C6B 1.418(10)
C2B C3B 1.394(10)
C3B C4B 1.399(10)
C3B H3B 0.9500
C4B C5B 1.364(10)
C4B H4B 0.9500
C5B C6B 1.381(11)
C5B H5B 0.9500
C6B H6B 0.9500
C11B C12B 1.397(9)
C11B C16B 1.418(10)
C12B C13B 1.419(11)
C13B C14B 1.386(11)
C13B H13B 0.9500
C14B C15B 1.379(10)
C14B H14B 0.9500
C15B C16B 1.388(11)
C15B H15B 0.9500
C16B H16B 0.9500
C21B C22B 1.398(9)
C21B C26B 1.416(10)
C22B C23B 1.418(10)
C23B C24B 1.380(11)
C23B H23B 0.9500
C24B C25B 1.387(11)
C24B H24B 0.9500
C25B C26B 1.375(12)
C25B H25B 0.9500
C26B H26B 0.9500
C31B C32B 1.415(8)
C31B C36B 1.416(10)
C32B C33B 1.402(9)
C33B C34B 1.371(11)
C33B H33B 0.9500
C34B C35B 1.398(10)
C34B H34B 0.9500
C35B C36B 1.372(10)
C35B H35B 0.9500
C36B H36B 0.9500
S1C C12C 1.753(7)
S1C C2C 1.760(7)
S2C C32C 1.745(7)
S2C C22C 1.765(7)
O1C B2C 1.372(8)
O1C B1C 1.378(8)
B1C C1C 1.523(10)
B1C C11C 1.555(11)
B2C C21C 1.521(10)
B2C C31C 1.540(11)
C1C C2C 1.397(8)
C1C C6C 1.415(10)
C2C C3C 1.403(9)
C3C C4C 1.363(11)
C3C H3C 0.9500
C4C C5C 1.382(11)
C4C H4C 0.9500
C5C C6C 1.368(11)
C5C H5C 0.9500
C6C H6C 0.9500
C11C C12C 1.401(9)
C11C C16C 1.406(9)
C12C C13C 1.409(11)
C13C C14C 1.387(11)
C13C H13C 0.9500
C14C C15C 1.389(12)
C14C H14C 0.9500
C15C C16C 1.372(13)
C15C H15C 0.9500
C16C H16C 0.9500
C21C C26C 1.408(10)
C21C C22C 1.412(8)
C22C C23C 1.389(10)
C23C C24C 1.384(10)
C23C H23C 0.9500
C24C C25C 1.386(10)
C24C H24C 0.9500
C25C C26C 1.368(10)
C25C H25C 0.9500
C26C H26C 0.9500
C31C C32C 1.403(9)
C31C C36C 1.419(9)
C32C C33C 1.409(10)
C33C C34C 1.387(10)
C33C H33C 0.9500
C34C C35C 1.391(10)
C34C H34C 0.9500
C35C C36C 1.373(10)
C35C H35C 0.9500
C36C H36C 0.9500
S1D C12D 1.744(7)
S1D C2D 1.765(7)
S2D C32D 1.753(7)
S2D C22D 1.763(7)
O1D B1D 1.370(8)
O1D B2D 1.386(8)
B1D C1D 1.525(11)
B1D C11D 1.553(11)
B2D C31D 1.533(11)
B2D C21D 1.536(11)
C1D C2D 1.387(9)
C1D C6D 1.422(10)
C2D C3D 1.410(10)
C3D C4D 1.352(11)
C3D H3D 0.9500
C4D C5D 1.387(10)
C4D H4D 0.9500
C5D C6D 1.380(11)
C5D H5D 0.9500
C6D H6D 0.9500
C11D C12D 1.391(9)
C11D C16D 1.419(10)
C12D C13D 1.414(10)
C13D C14D 1.383(12)
C13D H13D 0.9500
C14D C15D 1.358(12)
C14D H14D 0.9500
C15D C16D 1.360(12)
C15D H15D 0.9500
C16D H16D 0.9500
C21D C22D 1.398(9)
C21D C26D 1.416(10)
C22D C23D 1.413(10)
C23D C24D 1.385(10)
C23D H23D 0.9500
C24D C25D 1.388(11)
C24D H24D 0.9500
C25D C26D 1.381(11)
C25D H25D 0.9500
C26D H26D 0.9500
C31D C36D 1.403(10)
C31D C32D 1.403(8)
C32D C33D 1.407(10)
C33D C34D 1.376(10)
C33D H33D 0.9500
C34D C35D 1.391(10)
C34D H34D 0.9500
C35D C36D 1.371(10)
C35D H35D 0.9500
C36D H36D 0.9500

loop_
_geom_torsion_atom_site_label_1
_geom_torsion_atom_site_label_2
_geom_torsion_atom_site_label_3
_geom_torsion_atom_site_label_4
_geom_torsion
B2A O1A B1A C1A -85.0(12)
B2A O1A B1A C11A 97.8(11)
B1A O1A B2A C21A 177.5(9)
B1A O1A B2A C31A -3.8(14)
O1A B1A C1A C2A -174.7(6)
C11A B1A C1A C2A 2.5(10)
O1A B1A C1A C6A 5.1(10)
C11A B1A C1A C6A -177.8(6)
C6A C1A C2A C3A -1.8(10)
B1A C1A C2A C3A 178.0(6)
C6A C1A C2A S1A 177.7(5)
B1A C1A C2A S1A -2.6(9)
C12A S1A C2A C1A 0.7(7)
C12A S1A C2A C3A -179.9(5)
C1A C2A C3A C4A 1.7(10)
S1A C2A C3A C4A -177.8(6)
C2A C3A C4A C5A -1.1(11)
C3A C4A C5A C6A 0.6(12)
C4A C5A C6A C1A -0.8(12)
C2A C1A C6A C5A 1.3(11)
B1A C1A C6A C5A -178.4(7)
O1A B1A C11A C16A -4.7(10)
C1A B1A C11A C16A 178.1(7)
O1A B1A C11A C12A 177.0(6)
C1A B1A C11A C12A -0.2(9)
C16A C11A C12A C13A -0.8(9)
B1A C11A C12A C13A 177.6(6)
C16A C11A C12A S1A 179.8(5)
B1A C11A C12A S1A -1.8(9)
C2A S1A C12A C13A -177.8(5)
C2A S1A C12A C11A 1.6(6)
C11A C12A C13A C14A 0.1(10)
S1A C12A C13A C14A 179.5(5)
C12A C13A C14A C15A 0.6(11)
C13A C14A C15A C16A -0.6(11)
C14A C15A C16A C11A -0.2(12)
C12A C11A C16A C15A 0.9(11)
B1A C11A C16A C15A -177.5(7)
O1A B2A C21A C26A -0.9(10)
C31A B2A C21A C26A -179.6(7)
O1A B2A C21A C22A 179.5(6)
C31A B2A C21A C22A 0.8(10)
C26A C21A C22A C23A 1.8(10)
B2A C21A C22A C23A -178.5(7)
C26A C21A C22A S2A -176.6(5)
B2A C21A C22A S2A 3.0(9)
C32A S2A C22A C23A 177.8(5)
C32A S2A C22A C21A -3.6(7)
C21A C22A C23A C24A -2.9(11)
S2A C22A C23A C24A 175.7(6)
C22A C23A C24A C25A 2.3(12)
C23A C24A C25A C26A -0.8(12)
C24A C25A C26A C21A -0.2(12)
C22A C21A C26A C25A -0.3(10)
B2A C21A C26A C25A -179.9(7)
O1A B2A C31A C32A 177.5(6)
C21A B2A C31A C32A -3.8(10)
O1A B2A C31A C36A -0.7(10)
C21A B2A C31A C36A 178.0(6)
C36A C31A C32A C33A 0.6(10)
B2A C31A C32A C33A -177.7(7)
C36A C31A C32A S2A -179.0(5)
B2A C31A C32A S2A 2.8(10)
C22A S2A C32A C31A 0.7(7)
C22A S2A C32A C33A -178.8(5)
C31A C32A C33A C34A -0.4(11)
S2A C32A C33A C34A 179.2(6)
C32A C33A C34A C35A -0.4(12)
C33A C34A C35A C36A 1.0(11)
C34A C35A C36A C31A -0.8(10)
C32A C31A C36A C35A 0.0(10)
B2A C31A C36A C35A 178.2(6)
B2B O1B B1B C1B -122(2)
B2B O1B B1B C11B 60(3)
B1B O1B B2B C31B -149(2)
B1B O1B B2B C21B 30(3)
O1B B1B C1B C2B -179.8(7)
C11B B1B C1B C2B -2.1(11)
O1B B1B C1B C6B 0.2(11)
C11B B1B C1B C6B 177.9(6)
C6B C1B C2B C3B -0.5(10)
B1B C1B C2B C3B 179.6(7)
C6B C1B C2B S1B 179.7(5)
B1B C1B C2B S1B -0.3(10)
C12B S1B C2B C3B -178.3(5)
C12B S1B C2B C1B 1.6(7)
C1B C2B C3B C4B -0.3(11)
S1B C2B C3B C4B 179.5(6)
C2B C3B C4B C5B 0.6(11)
C3B C4B C5B C6B -0.1(12)
C4B C5B C6B C1B -0.8(11)
C2B C1B C6B C5B 1.0(10)
B1B C1B C6B C5B -179.0(7)
O1B B1B C11B C12B -179.3(7)
C1B B1B C11B C12B 3.0(11)
O1B B1B C11B C16B -0.1(11)
C1B B1B C11B C16B -177.9(7)
C16B C11B C12B C13B 1.4(10)
B1B C11B C12B C13B -179.5(7)
C16B C11B C12B S1B 179.4(5)
B1B C11B C12B S1B -1.5(10)
C2B S1B C12B C11B -0.7(7)
C2B S1B C12B C13B 177.5(5)
C11B C12B C13B C14B -1.7(11)
S1B C12B C13B C14B -179.9(6)
C12B C13B C14B C15B 1.7(12)
C13B C14B C15B C16B -1.5(12)
C14B C15B C16B C11B 1.2(12)
C12B C11B C16B C15B -1.1(11)
B1B C11B C16B C15B 179.7(7)
O1B B2B C21B C22B -178.2(7)
C31B B2B C21B C22B 1.4(10)
O1B B2B C21B C26B 2.6(10)
C31B B2B C21B C26B -177.9(7)
C26B C21B C22B C23B -0.4(10)
B2B C21B C22B C23B -179.7(7)
C26B C21B C22B S2B -178.2(6)
B2B C21B C22B S2B 2.5(9)
C32B S2B C22B C21B -4.3(7)
C32B S2B C22B C23B 177.8(5)
C21B C22B C23B C24B -0.1(11)
S2B C22B C23B C24B 177.9(6)
C22B C23B C24B C25B 0.3(12)
C23B C24B C25B C26B 0.0(13)
C24B C25B C26B C21B -0.6(13)
C22B C21B C26B C25B 0.8(11)
B2B C21B C26B C25B -180.0(7)
O1B B2B C31B C32B 176.8(6)
C21B B2B C31B C32B -2.8(10)
O1B B2B C31B C36B -3.3(10)
C21B B2B C31B C36B 177.2(7)
C36B C31B C32B C33B 1.1(10)
B2B C31B C32B C33B -178.9(7)
C36B C31B C32B S2B -179.6(5)
B2B C31B C32B S2B 0.3(9)
C22B S2B C32B C33B -177.9(5)
C22B S2B C32B C31B 2.8(6)
C31B C32B C33B C34B -0.4(11)
S2B C32B C33B C34B -179.7(6)
C32B C33B C34B C35B -0.5(11)
C33B C34B C35B C36B 0.7(12)
C34B C35B C36B C31B 0.0(12)
C32B C31B C36B C35B -0.9(11)
B2B C31B C36B C35B 179.1(7)
B2C O1C B1C C1C -151(3)
B2C O1C B1C C11C 30(3)
B1C O1C B2C C21C -116(3)
B1C O1C B2C C31C 64(3)
O1C B1C C1C C2C -170.6(6)
C11C B1C C1C C2C 8.2(10)
O1C B1C C1C C6C 9.3(10)
C11C B1C C1C C6C -171.8(6)
C6C C1C C2C C3C -1.5(9)
B1C C1C C2C C3C 178.5(7)
C6C C1C C2C S1C -179.5(6)
B1C C1C C2C S1C 0.5(9)
C12C S1C C2C C1C -6.9(7)
C12C S1C C2C C3C 175.0(5)
C1C C2C C3C C4C 0.9(11)
S1C C2C C3C C4C 179.1(6)
C2C C3C C4C C5C 0.2(12)
C3C C4C C5C C6C -0.6(13)
C4C C5C C6C C1C 0.0(12)
C2C C1C C6C C5C 1.1(11)
B1C C1C C6C C5C -178.9(8)
O1C B1C C11C C12C 169.8(6)
C1C B1C C11C C12C -9.0(10)
O1C B1C C11C C16C -7.3(10)
C1C B1C C11C C16C 173.9(7)
C16C C11C C12C C13C -0.1(10)
B1C C11C C12C C13C -177.4(7)
C16C C11C C12C S1C 178.3(6)
B1C C11C C12C S1C 1.1(9)
C2C S1C C12C C11C 6.0(7)
C2C S1C C12C C13C -175.5(5)
C11C C12C C13C C14C -0.2(11)
S1C C12C C13C C14C -178.8(6)
C12C C13C C14C C15C -0.9(12)
C13C C14C C15C C16C 2.3(13)
C14C C15C C16C C11C -2.7(13)
C12C C11C C16C C15C 1.6(11)
B1C C11C C16C C15C 178.8(7)
O1C B2C C21C C26C -4.1(11)
C31C B2C C21C C26C 176.1(7)
O1C B2C C21C C22C 179.2(7)
C31C B2C C21C C22C -0.6(11)
C26C C21C C22C C23C 2.7(10)
B2C C21C C22C C23C 179.6(7)
C26C C21C C22C S2C -177.8(6)
B2C C21C C22C S2C -0.9(10)
C32C S2C C22C C23C -179.2(6)
C32C S2C C22C C21C 1.4(7)
C21C C22C C23C C24C -1.7(11)
S2C C22C C23C C24C 178.8(6)
C22C C23C C24C C25C 0.6(12)
C23C C24C C25C C26C -0.7(12)
C24C C25C C26C C21C 1.9(12)
C22C C21C C26C C25C -2.8(11)
B2C C21C C26C C25C -179.7(8)
O1C B2C C31C C32C -178.3(7)
C21C B2C C31C C32C 1.4(11)
O1C B2C C31C C36C 1.8(11)
C21C B2C C31C C36C -178.5(7)
C36C C31C C32C C33C -1.3(10)
B2C C31C C32C C33C 178.8(7)
C36C C31C C32C S2C 179.2(5)
B2C C31C C32C S2C -0.7(10)
C22C S2C C32C C31C -0.5(7)
C22C S2C C32C C33C 179.9(6)
C31C C32C C33C C34C 1.2(11)
S2C C32C C33C C34C -179.2(6)
C32C C33C C34C C35C -0.6(11)
C33C C34C C35C C36C 0.1(11)
C34C C35C C36C C31C -0.3(11)
C32C C31C C36C C35C 0.8(11)
B2C C31C C36C C35C -179.2(7)
B2D O1D B1D C1D -41(3)
B2D O1D B1D C11D 138(3)
B1D O1D B2D C31D 132(3)
B1D O1D B2D C21D -50(3)
O1D B1D C1D C2D -177.2(7)
C11D B1D C1D C2D 3.5(11)
O1D B1D C1D C6D 1.3(11)
C11D B1D C1D C6D -178.0(7)
C6D C1D C2D C3D -1.9(10)
B1D C1D C2D C3D 176.8(7)
C6D C1D C2D S1D 178.7(6)
B1D C1D C2D S1D -2.7(10)
C12D S1D C2D C1D 0.4(7)
C12D S1D C2D C3D -179.1(6)
C1D C2D C3D C4D 1.1(12)
S1D C2D C3D C4D -179.4(6)
C2D C3D C4D C5D 0.3(12)
C3D C4D C5D C6D -0.7(12)
C4D C5D C6D C1D -0.2(11)
C2D C1D C6D C5D 1.4(10)
B1D C1D C6D C5D -177.2(7)
O1D B1D C11D C12D 178.9(7)
C1D B1D C11D C12D -1.8(11)
O1D B1D C11D C16D 0.1(11)
C1D B1D C11D C16D 179.5(7)
C16D C11D C12D C13D -2.0(10)
B1D C11D C12D C13D 179.2(7)
C16D C11D C12D S1D 178.2(6)
B1D C11D C12D S1D -0.6(10)
C2D S1D C12D C11D 1.2(7)
C2D S1D C12D C13D -178.6(5)
C11D C12D C13D C14D 2.0(11)
S1D C12D C13D C14D -178.1(6)
C12D C13D C14D C15D -1.0(12)
C13D C14D C15D C16D 0.1(14)
C14D C15D C16D C11D -0.1(13)
C12D C11D C16D C15D 1.1(11)
B1D C11D C16D C15D 179.8(7)
O1D B2D C21D C22D 179.9(6)
C31D B2D C21D C22D -2.0(10)
O1D B2D C21D C26D 0.8(11)
C31D B2D C21D C26D 178.9(7)
C26D C21D C22D C23D -1.1(10)
B2D C21D C22D C23D 179.7(7)
C26D C21D C22D S2D 177.8(6)
B2D C21D C22D S2D -1.4(9)
C32D S2D C22D C21D 3.1(6)
C32D S2D C22D C23D -177.9(5)
C21D C22D C23D C24D -0.5(10)
S2D C22D C23D C24D -179.6(6)
C22D C23D C24D C25D 2.2(11)
C23D C24D C25D C26D -2.1(12)
C24D C25D C26D C21D 0.3(12)
C22D C21D C26D C25D 1.2(11)
B2D C21D C26D C25D -179.6(7)
O1D B2D C31D C36D -0.9(10)
C21D B2D C31D C36D -179.0(7)
O1D B2D C31D C32D -178.9(6)
C21D B2D C31D C32D 3.0(10)
C36D C31D C32D C33D 1.6(10)
B2D C31D C32D C33D 179.8(7)
C36D C31D C32D S2D -178.7(6)
B2D C31D C32D S2D -0.6(9)
C22D S2D C32D C31D -2.1(7)
C22D S2D C32D C33D 177.6(5)
C31D C32D C33D C34D -1.1(11)
S2D C32D C33D C34D 179.2(6)
C32D C33D C34D C35D -0.1(12)
C33D C34D C35D C36D 0.6(12)
C34D C35D C36D C31D 0.0(12)
C32D C31D C36D C35D -1.1(11)
B2D C31D C36D C35D -179.2(7)

_cod_database_fobs_code 2242916
